data_7010570
loop_
_publ_author_name
'Shin, Jun Ho'
'Savage, William'
'Murphy, Vincent J.'
'Bonanno, Jeffrey B.'
'Churchill, David G.'
'Parkin, Gerard'

_publ_section_title
;
 The syntheses, structures and reactivity of
 bis(tert-butylcyclopentadienyl)molybdenum derivatives: nitrogen
 alkylation of an \h2-acetonitrile ligand and influence of the
 chalcogen on the barrier to inversion of chalcogenoether adducts
;
_journal_issue 11
_journal_name_full 'Journal of the Chemical Society, Dalton Transactions'
_journal_page_first 1732
_journal_paper_doi 10.1039/b100372k
_journal_year 2001
_chemical_formula_sum 'C18 H26 Mo Se2'
_chemical_formula_weight 496.25
_chemical_name_systematic
; 
? 
;
_space_group_IT_number 14
_symmetry_cell_setting monoclinic
_symmetry_space_group_name_Hall '-P 2yn'
_symmetry_space_group_name_H-M 'P 1 21/n 1'
_atom_sites_solution_hydrogens geom
_atom_sites_solution_primary direct
_atom_sites_solution_secondary difmap
_audit_creation_method SHELXL-97
_cell_angle_alpha 90.00
_cell_angle_beta 91.45(4)
_cell_angle_gamma 90.00
_cell_formula_units_Z 4
_cell_length_a 10.814(6)
_cell_length_b 14.229(8)
_cell_length_c 12.368(6)
_cell_measurement_temperature 293(2)
_cell_volume 1902.5(18)
_computing_structure_refinement 'SHELXL-97 (Sheldrick, 1997)'
_computing_structure_solution 'SHELXS-97 (Sheldrick, 1990)'
_diffrn_ambient_temperature 293(2)
_diffrn_measured_fraction_theta_full 0.981
_diffrn_measured_fraction_theta_max 0.981
_diffrn_radiation_monochromator graphite
_diffrn_radiation_source 'fine-focus sealed tube'
_diffrn_radiation_type MoK\a
_diffrn_radiation_wavelength 0.71073
_diffrn_reflns_av_R_equivalents 0.1404
_diffrn_reflns_av_sigmaI/netI 0.1484
_diffrn_reflns_limit_h_max 10
_diffrn_reflns_limit_h_min 0
_diffrn_reflns_limit_k_max 14
_diffrn_reflns_limit_k_min 0
_diffrn_reflns_limit_l_max 12
_diffrn_reflns_limit_l_min -12
_diffrn_reflns_number 2134
_diffrn_reflns_theta_full 21.04
_diffrn_reflns_theta_max 21.04
_diffrn_reflns_theta_min 2.18
_exptl_absorpt_coefficient_mu 4.508
_exptl_absorpt_correction_T_max 0.4658
_exptl_absorpt_correction_T_min 0.1445
_exptl_crystal_density_diffrn 1.733
_exptl_crystal_density_method 'not measured'
_exptl_crystal_F_000 976
_exptl_crystal_size_max 0.70
_exptl_crystal_size_mid 0.50
_exptl_crystal_size_min 0.20
_refine_diff_density_max 0.905
_refine_diff_density_min -0.790
_refine_diff_density_rms 0.198
_refine_ls_extinction_coef 0.0000(16)
_refine_ls_extinction_expression Fc^*^=kFc[1+0.001xFc^2^\l^3^/sin(2\q)]^-1/4^
_refine_ls_extinction_method SHELXL
_refine_ls_goodness_of_fit_ref 1.004
_refine_ls_hydrogen_treatment mixed
_refine_ls_matrix_type full
_refine_ls_number_parameters 102
_refine_ls_number_reflns 2011
_refine_ls_number_restraints 0
_refine_ls_restrained_S_all 1.004
_refine_ls_R_factor_all 0.1753
_refine_ls_R_factor_gt 0.0946
_refine_ls_shift/su_max 1.684
_refine_ls_shift/su_mean 0.017
_refine_ls_structure_factor_coef Fsqd
_refine_ls_weighting_details 'calc w=1/[\s^2^(Fo^2^)+(0.1724P)^2^+0.0000P] where P=(Fo^2^+2Fc^2^)/3'
_refine_ls_weighting_scheme calc
_refine_ls_wR_factor_gt 0.2287
_refine_ls_wR_factor_ref 0.2980
_reflns_number_gt 1042
_reflns_number_total 2011
_reflns_threshold_expression >2sigma(I)
_cod_data_source_file b100372k.txt
_cod_data_source_block sem50
_cod_depositor_comments
;
The following automatic conversions were performed:
'_symmetry_cell_setting' value 'Monoclinic' changed to 'monoclinic'
according to '/home/saulius/struct/CIF-dictionaries/cif_core.dic'
dictionary named 'cif_core.dic' version 2.4.1 from 2010-06-29.

Automatic conversion script
Id: cif_fix_enum 1527 2010-12-29 10:47:43Z saulius 
;
_cod_original_sg_symbol_H-M P2(1)/n
_cod_database_code 7010570

loop_
_symmetry_equiv_pos_as_xyz
'x, y, z'
'-x+1/2, y+1/2, -z+1/2'
'-x, -y, -z'
'x-1/2, -y-1/2, z-1/2'

loop_
_atom_site_label
_atom_site_type_symbol
_atom_site_fract_x
_atom_site_fract_y
_atom_site_fract_z
_atom_site_U_iso_or_equiv
_atom_site_adp_type
_atom_site_occupancy
_atom_site_symmetry_multiplicity
_atom_site_calc_flag
_atom_site_refinement_flags
_atom_site_disorder_assembly
_atom_site_disorder_group
Mo Mo 0.2694(2) 1.08677(14) 0.20615(18) 0.0555(9) Uani 1 1 d . . .
Se1 Se 0.4140(3) 0.9525(2) 0.2749(3) 0.0960(14) Uani 1 1 d . . .
Se2 Se 0.2985(3) 0.92393(19) 0.1175(3) 0.0940(13) Uani 1 1 d . . .
C11 C 0.310(2) 1.1676(17) 0.051(2) 0.065(7) Uiso 1 1 d . . .
C12 C 0.425(2) 1.1218(17) 0.078(2) 0.066(7) Uiso 1 1 d . . .
H12A H 0.4631 1.0747 0.0341 0.080 Uiso 1 1 d R . .
C13 C 0.462(3) 1.1618(17) 0.182(2) 0.073(7) Uiso 1 1 d . . .
H13A H 0.5402 1.1453 0.2151 0.080 Uiso 1 1 d R . .
C14 C 0.377(2) 1.2245(18) 0.215(2) 0.073(7) Uiso 1 1 d . . .
H14A H 0.3870 1.2595 0.2808 0.080 Uiso 1 1 d R . .
C15 C 0.281(3) 1.2329(18) 0.134(2) 0.071(7) Uiso 1 1 d . . .
H15A H 0.2194 1.2816 0.1378 0.080 Uiso 1 1 d R . .
C16 C 0.248(2) 1.1658(17) -0.066(2) 0.069(7) Uiso 1 1 d . . .
C17 C 0.120(3) 1.195(2) -0.065(3) 0.111(11) Uiso 1 1 d . . .
H17A H 0.0710 1.1516 -0.0253 0.080 Uiso 1 1 d R . .
H17B H 0.1211 1.2549 -0.0288 0.080 Uiso 1 1 d R . .
H17C H 0.0854 1.2025 -0.1367 0.080 Uiso 1 1 d R . .
C18 C 0.324(3) 1.229(2) -0.136(3) 0.103(10) Uiso 1 1 d . . .
H18A H 0.2957 1.2286 -0.2104 0.080 Uiso 1 1 d R . .
H18B H 0.3128 1.2900 -0.1058 0.080 Uiso 1 1 d R . .
H18C H 0.4106 1.2127 -0.1326 0.080 Uiso 1 1 d R . .
C19 C 0.252(4) 1.067(2) -0.112(3) 0.121(12) Uiso 1 1 d . . .
H19A H 0.2035 1.0268 -0.0681 0.080 Uiso 1 1 d R . .
H19B H 0.2203 1.0650 -0.1857 0.080 Uiso 1 1 d R . .
H19C H 0.3364 1.0467 -0.1102 0.080 Uiso 1 1 d R . .
C21 C 0.168(2) 1.0908(17) 0.372(2) 0.063(7) Uiso 1 1 d . . .
C22 C 0.131(2) 1.1681(18) 0.309(2) 0.064(7) Uiso 1 1 d . . .
H22A H 0.1348 1.2331 0.3292 0.080 Uiso 1 1 d R . .
C23 C 0.063(3) 1.132(2) 0.221(2) 0.085(8) Uiso 1 1 d . . .
H23A H 0.0194 1.1683 0.1674 0.080 Uiso 1 1 d R . .
C24 C 0.067(3) 1.0319(19) 0.226(2) 0.075(7) Uiso 1 1 d . . .
H24A H 0.0254 0.9871 0.1805 0.080 Uiso 1 1 d R . .
C25 C 0.135(3) 1.011(2) 0.317(2) 0.087(8) Uiso 1 1 d . . .
H25A H 0.1516 0.9484 0.3432 0.080 Uiso 1 1 d R . .
C26 C 0.223(3) 1.0998(18) 0.491(2) 0.076(8) Uiso 1 1 d . . .
C27 C 0.336(3) 1.156(2) 0.497(3) 0.115(11) Uiso 1 1 d . . .
H27A H 0.4000 1.1280 0.4558 0.080 Uiso 1 1 d R . .
H27B H 0.3188 1.2181 0.4708 0.080 Uiso 1 1 d R . .
H27C H 0.3624 1.1594 0.5720 0.080 Uiso 1 1 d R . .
C28 C 0.124(3) 1.144(2) 0.559(2) 0.100(10) Uiso 1 1 d . . .
H28A H 0.1537 1.1536 0.6324 0.080 Uiso 1 1 d R . .
H28B H 0.1005 1.2030 0.5279 0.080 Uiso 1 1 d R . .
H28C H 0.0543 1.1024 0.5591 0.080 Uiso 1 1 d R . .
C29 C 0.252(3) 1.005(2) 0.535(3) 0.113(11) Uiso 1 1 d . . .
H29A H 0.3160 0.9732 0.4974 0.080 Uiso 1 1 d R . .
H29B H 0.2758 1.0114 0.6102 0.080 Uiso 1 1 d R . .
H29C H 0.1765 0.9698 0.5290 0.080 Uiso 1 1 d R . .

loop_
_atom_site_aniso_label
_atom_site_aniso_U_11
_atom_site_aniso_U_22
_atom_site_aniso_U_33
_atom_site_aniso_U_23
_atom_site_aniso_U_13
_atom_site_aniso_U_12
Mo 0.0538(15) 0.0561(13) 0.0566(15) -0.0015(11) -0.0003(10) -0.0024(11)
Se1 0.086(2) 0.096(2) 0.106(3) 0.0355(19) 0.013(2) 0.0287(18)
Se2 0.129(3) 0.0577(17) 0.097(2) -0.0093(16) 0.030(2) -0.0035(17)

loop_
_atom_type_symbol
_atom_type_description
_atom_type_scat_dispersion_real
_atom_type_scat_dispersion_imag
_atom_type_scat_source
C C 0.0033 0.0016 'International Tables Vol C Tables 4.2.6.8 and 6.1.1.4'
H H 0.0000 0.0000 'International Tables Vol C Tables 4.2.6.8 and 6.1.1.4'
Se Se -0.0929 2.2259 'International Tables Vol C Tables 4.2.6.8 and 6.1.1.4'
Mo Mo -1.6832 0.6857 'International Tables Vol C Tables 4.2.6.8 and 6.1.1.4'

loop_
_geom_angle_atom_site_label_1
_geom_angle_atom_site_label_2
_geom_angle_atom_site_label_3
_geom_angle
_geom_angle_site_symmetry_1
_geom_angle_site_symmetry_3
_geom_angle_publ_flag
C15 Mo C14 36.6(9) . . ?
C15 Mo C11 36.5(8) . . ?
C14 Mo C11 59.9(9) . . ?
C15 Mo C25 135.1(10) . . ?
C14 Mo C25 135.0(10) . . ?
C11 Mo C25 151.1(11) . . ?
C15 Mo C22 78.2(9) . . ?
C14 Mo C22 83.1(9) . . ?
C11 Mo C22 110.4(9) . . ?
C25 Mo C22 58.4(9) . . ?
C15 Mo C23 80.7(10) . . ?
C14 Mo C23 104.2(10) . . ?
C11 Mo C23 97.5(10) . . ?
C25 Mo C23 57.4(11) . . ?
C22 Mo C23 34.9(9) . . ?
C15 Mo C24 114.1(10) . . ?
C14 Mo C24 139.3(9) . . ?
C11 Mo C24 117.1(10) . . ?
C25 Mo C24 34.1(9) . . ?
C22 Mo C24 59.1(9) . . ?
C23 Mo C24 35.6(9) . . ?
C15 Mo C21 110.5(9) . . ?
C14 Mo C21 100.7(9) . . ?
C11 Mo C21 145.3(9) . . ?
C25 Mo C21 34.2(9) . . ?
C22 Mo C21 35.1(8) . . ?
C23 Mo C21 57.0(10) . . ?
C24 Mo C21 57.2(9) . . ?
C15 Mo C13 58.7(10) . . ?
C14 Mo C13 33.8(8) . . ?
C11 Mo C13 58.7(9) . . ?
C25 Mo C13 149.4(11) . . ?
C22 Mo C13 115.5(9) . . ?
C23 Mo C13 137.0(10) . . ?
C24 Mo C13 172.5(9) . . ?
C21 Mo C13 122.0(9) . . ?
C15 Mo C12 60.2(9) . . ?
C14 Mo C12 59.2(9) . . ?
C11 Mo C12 35.6(8) . . ?
C25 Mo C12 163.9(9) . . ?
C22 Mo C12 137.6(9) . . ?
C23 Mo C12 133.1(10) . . ?
C24 Mo C12 144.4(10) . . ?
C21 Mo C12 157.7(9) . . ?
C13 Mo C12 35.8(8) . . ?
C15 Mo Se2 130.4(6) . . ?
C14 Mo Se2 136.3(6) . . ?
C11 Mo Se2 93.9(6) . . ?
C25 Mo Se2 85.2(7) . . ?
C22 Mo Se2 140.6(6) . . ?
C23 Mo Se2 114.1(7) . . ?
C24 Mo Se2 82.5(7) . . ?
C21 Mo Se2 117.2(6) . . ?
C13 Mo Se2 103.6(6) . . ?
C12 Mo Se2 79.0(6) . . ?
C15 Mo Se1 140.0(7) . . ?
C14 Mo Se1 108.4(7) . . ?
C11 Mo Se1 121.3(6) . . ?
C25 Mo Se1 80.9(8) . . ?
C22 Mo Se1 125.8(6) . . ?
C23 Mo Se1 138.2(7) . . ?
C24 Mo Se1 106.0(7) . . ?
C21 Mo Se1 91.3(6) . . ?
C13 Mo Se1 81.3(7) . . ?
C12 Mo Se1 86.8(6) . . ?
Se2 Mo Se1 53.22(14) . . ?
Se2 Se1 Mo 63.13(13) . . ?
Se1 Se2 Mo 63.65(12) . . ?
C15 C11 C12 110(2) . . ?
C15 C11 C16 125(2) . . ?
C12 C11 C16 123(2) . . ?
C15 C11 Mo 71.0(14) . . ?
C12 C11 Mo 76.3(15) . . ?
C16 C11 Mo 132.7(17) . . ?
C11 C12 C13 104(2) . . ?
C11 C12 Mo 68.1(14) . . ?
C13 C12 Mo 71.0(13) . . ?
C14 C13 C12 110(3) . . ?
C14 C13 Mo 69.6(16) . . ?
C12 C13 Mo 73.2(15) . . ?
C13 C14 C15 110(3) . . ?
C13 C14 Mo 76.6(16) . . ?
C15 C14 Mo 71.2(15) . . ?
C11 C15 C14 106(2) . . ?
C11 C15 Mo 72.5(15) . . ?
C14 C15 Mo 72.2(15) . . ?
C17 C16 C18 112(3) . . ?
C17 C16 C19 108(3) . . ?
C18 C16 C19 108(2) . . ?
C17 C16 C11 111(2) . . ?
C18 C16 C11 107(2) . . ?
C19 C16 C11 110(2) . . ?
C25 C21 C22 108(2) . . ?
C25 C21 C26 128(2) . . ?
C22 C21 C26 124(2) . . ?
C25 C21 Mo 70.8(15) . . ?
C22 C21 Mo 70.6(13) . . ?
C26 C21 Mo 130.2(17) . . ?
C23 C22 C21 106(2) . . ?
C23 C22 Mo 73.8(15) . . ?
C21 C22 Mo 74.3(14) . . ?
C22 C23 C24 109(3) . . ?
C22 C23 Mo 71.3(16) . . ?
C24 C23 Mo 72.5(16) . . ?
C25 C24 C23 106(3) . . ?
C25 C24 Mo 71.1(17) . . ?
C23 C24 Mo 71.9(16) . . ?
C24 C25 C21 111(3) . . ?
C24 C25 Mo 74.8(16) . . ?
C21 C25 Mo 75.0(16) . . ?
C27 C26 C29 108(3) . . ?
C27 C26 C28 110(3) . . ?
C29 C26 C28 108(2) . . ?
C27 C26 C21 113(2) . . ?
C29 C26 C21 110(2) . . ?
C28 C26 C21 108(2) . . ?

loop_
_geom_bond_atom_site_label_1
_geom_bond_atom_site_label_2
_geom_bond_distance
_geom_bond_site_symmetry_2
_geom_bond_publ_flag
Mo C15 2.26(3) . ?
Mo C14 2.28(3) . ?
Mo C11 2.29(2) . ?
Mo C25 2.29(3) . ?
Mo C22 2.30(2) . ?
Mo C23 2.33(3) . ?
Mo C24 2.34(3) . ?
Mo C21 2.35(2) . ?
Mo C13 2.36(3) . ?
Mo C12 2.39(2) . ?
Mo Se2 2.586(4) . ?
Mo Se1 2.598(4) . ?
Se1 Se2 2.322(6) . ?
C11 C15 1.43(3) . ?
C11 C12 1.43(3) . ?
C11 C16 1.59(4) . ?
C12 C13 1.46(3) . ?
C13 C14 1.35(3) . ?
C14 C15 1.43(4) . ?
C16 C17 1.45(4) . ?
C16 C18 1.50(4) . ?
C16 C19 1.51(4) . ?
C21 C25 1.37(4) . ?
C21 C22 1.40(3) . ?
C21 C26 1.58(4) . ?
C22 C23 1.39(4) . ?
C23 C24 1.43(4) . ?
C24 C25 1.36(4) . ?
C26 C27 1.46(4) . ?
C26 C29 1.48(4) . ?
C26 C28 1.51(4) . ?
